data_1546889
loop_
_publ_author_name
'B\"oserle, Ji\<r\'i'
'Zhigulin, Grigory'
'\<St\<epni\<cka, Petr'
'Hork\'y, Filip'
'Erben, Milan'
'Jambor, Roman'
'R\%u\<zi\<cka, Ale\<s'
'Ketkov, Sergey'
'Dost\'al, Libor'

_publ_section_title
;
 Facile activation of alkynes with a boraguanidinato-stabilized germylene:
 a combined experimental and theoretical study
;
_journal_issue 36
_journal_name_full 'Dalton Transactions'
_journal_page_first 12339
_journal_page_last 12353
_journal_paper_doi 10.1039/C7DT01950E
_journal_volume 46
_journal_year 2017
_chemical_formula_moiety 'C48 H70 B2 Ge2 N6'
_chemical_formula_sum 'C48 H70 B2 Ge2 N6'
_chemical_formula_weight 897.90
_chemical_name_systematic
;
 ?
;
_space_group_crystal_system monoclinic
_space_group_IT_number 14
_space_group_name_Hall '-P 2ybc'
_space_group_name_H-M_alt 'P 1 21/c 1'
_symmetry_space_group_name_Hall '-P 2ybc'
_symmetry_space_group_name_H-M 'P 1 21/c 1'
_atom_sites_solution_hydrogens mixed
_audit_creation_method SHELXL-97
_audit_update_record
;
2017-02-17 deposited with the CCDC.
2017-08-24 downloaded from the CCDC.
;
_cell_angle_alpha 90
_cell_angle_beta 112.354(12)
_cell_angle_gamma 90
_cell_formula_units_Z 4
_cell_length_a 10.1640(12)
_cell_length_b 21.9981(17)
_cell_length_c 23.169(3)
_cell_measurement_reflns_used 34786
_cell_measurement_temperature 150(1)
_cell_measurement_theta_max 27.5
_cell_measurement_theta_min 1
_cell_volume 4791.0(10)
_computing_cell_refinement 'COLLECT and DENZO'
_computing_data_collection 'COLLECT (Hooft, 1998) and DENZO (Otwinowski & Minor, 1997)'
_computing_data_reduction 'COLLECT and DENZO'
_computing_molecular_graphics 'PLATON (Spek, 2003)'
_computing_publication_material 'SHELXL-97 (Sheldrick, 2008)'
_computing_structure_refinement 'SHELXL-2013 (Sheldrick, 2013)'
_computing_structure_solution 'SIR92 (Altomare et al., 1994)'
_diffrn_ambient_temperature 150(1)
_diffrn_detector_area_resol_mean 9.091
_diffrn_measured_fraction_theta_full 0.981
_diffrn_measured_fraction_theta_max 0.980
_diffrn_measurement_device_type 'Bruker Nonius KappaCCD area detector'
_diffrn_measurement_method '\f and \w scans to fill the Ewald sphere'
_diffrn_radiation_monochromator graphite
_diffrn_radiation_source 'fine-focus sealed tube'
_diffrn_radiation_type MoK\a
_diffrn_radiation_wavelength 0.71073
_diffrn_reflns_av_R_equivalents 0.0389
_diffrn_reflns_av_unetI/netI 0.0366
_diffrn_reflns_Laue_measured_fraction_full 0.981
_diffrn_reflns_Laue_measured_fraction_max 0.980
_diffrn_reflns_limit_h_max 13
_diffrn_reflns_limit_h_min -13
_diffrn_reflns_limit_k_max 28
_diffrn_reflns_limit_k_min -26
_diffrn_reflns_limit_l_max 30
_diffrn_reflns_limit_l_min -29
_diffrn_reflns_number 34717
_diffrn_reflns_point_group_measured_fraction_full 0.981
_diffrn_reflns_point_group_measured_fraction_max 0.980
_diffrn_reflns_theta_full 25.242
_diffrn_reflns_theta_max 27.200
_diffrn_reflns_theta_min 1.851
_diffrn_standards_number 0
_exptl_absorpt_coefficient_mu 1.293
_exptl_absorpt_correction_T_max 0.837
_exptl_absorpt_correction_T_min 0.599
_exptl_absorpt_correction_type integration
_exptl_absorpt_process_details
;
Gaussian integration (Coppens, 1970)
;
_exptl_crystal_colour colourless
_exptl_crystal_density_diffrn 1.245
_exptl_crystal_description block
_exptl_crystal_F_000 1896
_exptl_crystal_size_max 0.59
_exptl_crystal_size_mid 0.47
_exptl_crystal_size_min 0.19
_refine_diff_density_max 0.805
_refine_diff_density_min -0.654
_refine_diff_density_rms 0.093
_refine_ls_extinction_method none
_refine_ls_goodness_of_fit_ref 1.177
_refine_ls_hydrogen_treatment constr
_refine_ls_matrix_type full
_refine_ls_number_parameters 592
_refine_ls_number_reflns 10461
_refine_ls_number_restraints 694
_refine_ls_restrained_S_all 3.191
_refine_ls_R_factor_all 0.0700
_refine_ls_R_factor_gt 0.0418
_refine_ls_shift/su_max 0.001
_refine_ls_shift/su_mean 0.000
_refine_ls_structure_factor_coef Fsqd
_refine_ls_weighting_details 'w=1/[\s^2^(Fo^2^)+(0.0178P)^2^+10.1385P] where P=(Fo^2^+2Fc^2^)/3'
_refine_ls_weighting_scheme calc
_refine_ls_wR_factor_gt 0.0835
_refine_ls_wR_factor_ref 0.1014
_reflns_Friedel_coverage 0.000
_reflns_number_gt 8045
_reflns_number_total 10461
_reflns_threshold_expression 'I > 2\s(I)'
_cod_data_source_file c7dt01950e5.cif
_cod_data_source_block 1a
_cod_database_code 1546889
_shelx_space_group_comment
;
The symmetry employed for this shelxl refinement is uniquely defined
by the following loop, which should always be used as a source of
symmetry information in preference to the above space-group names.
They are only intended as comments.
;

loop_
_space_group_symop_operation_xyz
'x, y, z'
'-x, y+1/2, -z+1/2'
'-x, -y, -z'
'x, -y-1/2, z-1/2'

loop_
_atom_site_label
_atom_site_type_symbol
_atom_site_fract_x
_atom_site_fract_y
_atom_site_fract_z
_atom_site_U_iso_or_equiv
_atom_site_adp_type
_atom_site_occupancy
_atom_site_site_symmetry_order
_atom_site_calc_flag
_atom_site_refinement_flags_posn
_atom_site_refinement_flags_adp
_atom_site_refinement_flags_occupancy
_atom_site_disorder_assembly
_atom_site_disorder_group
Ge2 Ge 0.80424(3) 0.45836(2) 0.27432(2) 0.01777(8) Uani 1 1 d . U . . .
Ge1 Ge 0.96095(3) 0.38261(2) 0.34405(2) 0.01686(8) Uani 1 1 d . U . . .
C13 C 1.1423(4) 0.28015(16) 0.19726(17) 0.0375(8) Uani 1 1 d . U . . .
H13 H 1.2128 0.2921 0.1832 0.045 Uiso 1 1 d R U . . .
N2 N 1.0344(3) 0.30905(11) 0.33082(11) 0.0194(5) Uani 1 1 d . U . . .
N1 N 0.9612(3) 0.33437(11) 0.40973(11) 0.0216(5) Uani 1 1 d . U . . .
N4 N 0.6415(3) 0.50044(11) 0.26905(11) 0.0215(5) Uani 1 1 d . U . . .
C12 C 1.0388(4) 0.24064(17) 0.16191(17) 0.0392(9) Uani 1 1 d . U . . .
H12 H 1.0400 0.2254 0.1247 0.047 Uiso 1 1 d R U . . .
C46 C 0.9945(3) 0.49611(13) 0.30991(14) 0.0206(6) Uani 1 1 d . U . . .
N6 N 0.4392(3) 0.50341(12) 0.15861(13) 0.0275(6) Uani 1 1 d . U . . .
C45 C 1.0774(3) 0.45634(13) 0.35187(14) 0.0200(6) Uani 1 1 d . U . . .
N5 N 0.6870(3) 0.45317(11) 0.19040(11) 0.0205(5) Uani 1 1 d . U . . .
C2 C 0.7604(4) 0.31742(14) 0.44143(15) 0.0262(7) Uani 1 1 d . U . . .
C9 C 1.0370(3) 0.28541(13) 0.27424(14) 0.0208(6) Uani 1 1 d . U . . .
N3 N 1.0830(3) 0.22891(11) 0.41903(12) 0.0231(5) Uani 1 1 d . U . . .
C10 C 0.9291(3) 0.24571(13) 0.23780(15) 0.0243(6) Uani 1 1 d . U . . .
C14 C 1.1448(4) 0.30316(14) 0.25386(15) 0.0270(7) Uani 1 1 d . U . . .
C28 C 0.5823(3) 0.52370(14) 0.35886(14) 0.0219(6) Uani 1 1 d . U . . .
C1 C 0.8929(3) 0.34498(13) 0.45168(14) 0.0206(6) Uani 1 1 d . U . . .
C23 C 0.6162(3) 0.54412(13) 0.30883(14) 0.0202(6) Uani 1 1 d . U . . .
B1 B 1.0265(4) 0.28417(14) 0.38831(15) 0.0177(6) Uani 1 1 d . U . . .
B2 B 0.5752(4) 0.48747(15) 0.20205(16) 0.0217(7) Uani 1 1 d . U . . .
C48 C 1.0384(4) 0.55674(15) 0.29366(16) 0.0327(8) Uani 1 1 d . U . . .
H48A H 1.0003 0.5884 0.3113 0.039 Uiso 1 1 d R U . . .
H48B H 1.0031 0.5614 0.2491 0.039 Uiso 1 1 d R U . . .
H48C H 1.1403 0.5592 0.3105 0.039 Uiso 1 1 d R U . . .
C6 C 0.9519(3) 0.38607(14) 0.50118(14) 0.0256(7) Uani 1 1 d . U . . .
C27 C 0.5479(3) 0.56587(16) 0.39550(16) 0.0296(7) Uani 1 1 d . U . . .
H27 H 0.5238 0.5526 0.4283 0.036 Uiso 1 1 d R U . . .
C4 C 0.7507(4) 0.37064(17) 0.53108(17) 0.0369(8) Uani 1 1 d . U . . .
H4 H 0.7043 0.3787 0.5580 0.044 Uiso 1 1 d R U . . .
C30 C 0.5855(4) 0.45677(15) 0.37356(16) 0.0305(7) Uani 1 1 d . U . . .
H30A H 0.5485 0.4506 0.4056 0.037 Uiso 1 1 d R U . . .
H30B H 0.6816 0.4422 0.3878 0.037 Uiso 1 1 d R U . . .
H30C H 0.5281 0.4350 0.3367 0.037 Uiso 1 1 d R U . . .
C24 C 0.6239(3) 0.60643(14) 0.29820(15) 0.0265(7) Uani 1 1 d . U . . .
C7 C 0.6922(4) 0.27572(18) 0.38713(18) 0.0394(9) Uani 1 1 d . U . . .
H7A H 0.6694 0.2981 0.3490 0.047 Uiso 1 1 d R U . . .
H7B H 0.6067 0.2590 0.3890 0.047 Uiso 1 1 d R U . . .
H7C H 0.7568 0.2434 0.3885 0.047 Uiso 1 1 d R U . . .
C3 C 0.6924(4) 0.33082(16) 0.48186(17) 0.0335(8) Uani 1 1 d . U . . .
H3 H 0.6054 0.3126 0.4754 0.040 Uiso 1 1 d R U . . .
C26 C 0.5499(4) 0.62721(16) 0.38385(17) 0.0349(8) Uani 1 1 d . U . . .
H26 H 0.5246 0.6552 0.4079 0.042 Uiso 1 1 d R U . . .
C5 C 0.8789(4) 0.39799(16) 0.54009(16) 0.0333(8) Uani 1 1 d . U . . .
H5 H 0.9174 0.4253 0.5729 0.040 Uiso 1 1 d R U . . .
C8 C 1.0891(4) 0.41798(18) 0.51152(17) 0.0379(8) Uani 1 1 d . U . . .
H8A H 1.0704 0.4536 0.4857 0.045 Uiso 1 1 d R U . . .
H8B H 1.1507 0.3912 0.5007 0.045 Uiso 1 1 d R U . . .
H8C H 1.1341 0.4296 0.5545 0.045 Uiso 1 1 d R U . . .
C25 C 0.5894(4) 0.64723(15) 0.33620(17) 0.0344(8) Uani 1 1 d . U . . .
H25 H 0.5928 0.6887 0.3292 0.041 Uiso 1 1 d R U . . .
C11 C 0.9327(4) 0.22345(15) 0.18217(16) 0.0340(8) Uani 1 1 d . U . . .
H11 H 0.8622 0.1968 0.1581 0.041 Uiso 1 1 d R U . . .
C15 C 0.8103(4) 0.22785(16) 0.25807(17) 0.0345(8) Uani 1 1 d . U . . .
H15A H 0.7475 0.2002 0.2282 0.041 Uiso 1 1 d R U . . .
H15B H 0.7584 0.2634 0.2608 0.041 Uiso 1 1 d R U . . .
H15C H 0.8494 0.2085 0.2982 0.041 Uiso 1 1 d R U . . .
C47 C 1.2320(3) 0.46427(15) 0.39307(16) 0.0301(7) Uani 1 1 d . U . . .
H47A H 1.2794 0.4870 0.3713 0.036 Uiso 1 1 d R U . . .
H47B H 1.2756 0.4250 0.4040 0.036 Uiso 1 1 d R U . . .
H47C H 1.2393 0.4857 0.4303 0.036 Uiso 1 1 d R U . . .
C16 C 1.2601(4) 0.34619(17) 0.29128(18) 0.0383(9) Uani 1 1 d . U . . .
H16A H 1.3377 0.3440 0.2773 0.046 Uiso 1 1 d R U . . .
H16B H 1.2933 0.3354 0.3346 0.046 Uiso 1 1 d R U . . .
H16C H 1.2229 0.3868 0.2857 0.046 Uiso 1 1 d R U . . .
C29 C 0.6666(4) 0.62961(16) 0.24685(18) 0.0385(9) Uani 1 1 d . U . . .
H29A H 0.5982 0.6167 0.2072 0.046 Uiso 1 1 d R U . . .
H29B H 0.7586 0.6138 0.2523 0.046 Uiso 1 1 d R U . . .
H29C H 0.6704 0.6732 0.2483 0.046 Uiso 1 1 d R U . . .
C31 C 0.6778(17) 0.4109(5) 0.1439(7) 0.019(2) Uani 0.395(5) 1 d D U P A 1
C32 C 0.6057(15) 0.3557(5) 0.1405(5) 0.0234(13) Uani 0.395(5) 1 d D U P A 1
C33 C 0.6077(12) 0.3114(5) 0.0973(5) 0.0345(14) Uani 0.395(5) 1 d D U P A 1
H33 H 0.5575 0.2753 0.0933 0.041 Uiso 0.395(5) 1 calc R U P A 1
C34 C 0.6858(13) 0.3223(5) 0.0604(6) 0.0438(15) Uani 0.395(5) 1 d D U P A 1
H34 H 0.6915 0.2925 0.0330 0.053 Uiso 0.395(5) 1 calc R U P A 1
C35 C 0.7539(14) 0.3762(6) 0.0642(6) 0.0496(17) Uani 0.395(5) 1 d D U P A 1
H35 H 0.8005 0.3833 0.0373 0.060 Uiso 0.395(5) 1 calc R U P A 1
C36 C 0.7565(14) 0.4208(5) 0.1067(5) 0.0339(14) Uani 0.395(5) 1 d D U P A 1
C37 C 0.5262(17) 0.3451(7) 0.1821(7) 0.0328(14) Uani 0.395(5) 1 d D U P A 1
H37A H 0.4808 0.3060 0.1731 0.049 Uiso 0.395(5) 1 calc R U P A 1
H37B H 0.4554 0.3761 0.1750 0.049 Uiso 0.395(5) 1 calc R U P A 1
H37C H 0.5912 0.3463 0.2248 0.049 Uiso 0.395(5) 1 calc R U P A 1
C38 C 0.8406(18) 0.4787(6) 0.1137(8) 0.063(2) Uani 0.395(5) 1 d D U P A 1
H38A H 0.8290 0.5036 0.1454 0.095 Uiso 0.395(5) 1 calc R U P A 1
H38B H 0.8070 0.5003 0.0748 0.095 Uiso 0.395(5) 1 calc R U P A 1
H38C H 0.9394 0.4690 0.1253 0.095 Uiso 0.395(5) 1 calc R U P A 1
C31A C 0.6803(11) 0.3982(4) 0.1547(4) 0.0197(18) Uani 0.605(5) 1 d D U P A 2
C32A C 0.5936(9) 0.3494(3) 0.1575(3) 0.0234(13) Uani 0.605(5) 1 d D U P A 2
C33A C 0.5811(8) 0.3003(3) 0.1174(3) 0.0345(14) Uani 0.605(5) 1 d D U P A 2
H33A H 0.5236 0.2676 0.1179 0.041 Uiso 0.605(5) 1 calc R U P A 2
C34A C 0.6525(8) 0.2994(3) 0.0771(3) 0.0438(15) Uani 0.605(5) 1 d D U P A 2
H34A H 0.6400 0.2669 0.0498 0.053 Uiso 0.605(5) 1 calc R U P A 2
C35A C 0.7409(9) 0.3459(4) 0.0772(4) 0.0496(17) Uani 0.605(5) 1 d D U P A 2
H35A H 0.7909 0.3442 0.0509 0.060 Uiso 0.605(5) 1 calc R U P A 2
C36A C 0.7575(8) 0.3960(3) 0.1160(3) 0.0339(14) Uani 0.605(5) 1 d D U P A 2
C37A C 0.5153(10) 0.3486(4) 0.2005(4) 0.0328(14) Uani 0.605(5) 1 d D U P A 2
H37D H 0.5350 0.3854 0.2246 0.049 Uiso 0.605(5) 1 calc R U P A 2
H37E H 0.5457 0.3143 0.2280 0.049 Uiso 0.605(5) 1 calc R U P A 2
H37F H 0.4150 0.3457 0.1766 0.049 Uiso 0.605(5) 1 calc R U P A 2
C38A C 0.8579(11) 0.4466(4) 0.1169(5) 0.063(2) Uani 0.605(5) 1 d D U P A 2
H38D H 0.9034 0.4373 0.0885 0.095 Uiso 0.605(5) 1 calc R U P A 2
H38E H 0.9287 0.4509 0.1583 0.095 Uiso 0.605(5) 1 calc R U P A 2
H38F H 0.8056 0.4839 0.1046 0.095 Uiso 0.605(5) 1 calc R U P A 2
C17 C 1.0511(8) 0.2148(4) 0.4807(4) 0.0337(15) Uani 0.5 1 d D U P B 1
H17 H 0.9757 0.2421 0.4816 0.040 Uiso 0.5 1 calc R U P B 1
C18 C 0.9988(10) 0.1483(3) 0.4772(4) 0.0438(16) Uani 0.5 1 d D U P B 1
H18A H 0.9131 0.1432 0.4408 0.066 Uiso 0.5 1 calc R U P B 1
H18B H 0.9803 0.1390 0.5139 0.066 Uiso 0.5 1 calc R U P B 1
H18C H 1.0707 0.1213 0.4746 0.066 Uiso 0.5 1 calc R U P B 1
C19 C 1.1884(10) 0.2281(4) 0.5377(4) 0.0454(16) Uani 0.5 1 d D U P B 1
H19A H 1.2150 0.2698 0.5368 0.068 Uiso 0.5 1 calc R U P B 1
H19B H 1.2634 0.2022 0.5365 0.068 Uiso 0.5 1 calc R U P B 1
H19C H 1.1723 0.2205 0.5753 0.068 Uiso 0.5 1 calc R U P B 1
C20A C 1.1669(8) 0.1910(4) 0.3885(4) 0.0280(14) Uani 0.5 1 d D U P B 2
H20A H 1.1278 0.2064 0.3455 0.034 Uiso 0.5 1 calc R U P B 2
C21 C 1.1233(10) 0.1474(3) 0.3568(4) 0.0412(16) Uani 0.5 1 d D U P B 1
H21A H 1.0460 0.1253 0.3610 0.062 Uiso 0.5 1 calc R U P B 1
H21B H 1.1933 0.1194 0.3544 0.062 Uiso 0.5 1 calc R U P B 1
H21C H 1.0882 0.1716 0.3196 0.062 Uiso 0.5 1 calc R U P B 1
C22 C 1.3160(12) 0.2281(5) 0.4131(8) 0.043(2) Uani 0.5 1 d D U P B 1
H22A H 1.3519 0.2530 0.4498 0.065 Uiso 0.5 1 calc R U P B 1
H22B H 1.2836 0.2536 0.3767 0.065 Uiso 0.5 1 calc R U P B 1
H22C H 1.3903 0.2019 0.4117 0.065 Uiso 0.5 1 calc R U P B 1
C18A C 0.9988(9) 0.1777(4) 0.4917(4) 0.0438(16) Uani 0.5 1 d D U P B 2
H18D H 0.9482 0.1540 0.4552 0.066 Uiso 0.5 1 calc R U P B 2
H18E H 0.9335 0.2042 0.5004 0.066 Uiso 0.5 1 calc R U P B 2
H18F H 1.0429 0.1511 0.5266 0.066 Uiso 0.5 1 calc R U P B 2
C19A C 1.2082(10) 0.2562(4) 0.5297(4) 0.0454(16) Uani 0.5 1 d D U P B 2
H19D H 1.2712 0.2761 0.5136 0.068 Uiso 0.5 1 calc R U P B 2
H19E H 1.2628 0.2330 0.5660 0.068 Uiso 0.5 1 calc R U P B 2
H19F H 1.1532 0.2862 0.5408 0.068 Uiso 0.5 1 calc R U P B 2
C20 C 1.1921(9) 0.1896(4) 0.4146(3) 0.0280(14) Uani 0.5 1 d D U P B 1
H20 H 1.2272 0.1641 0.4520 0.034 Uiso 0.5 1 calc R U P B 1
C22A C 1.3200(10) 0.2068(5) 0.4077(8) 0.043(2) Uani 0.5 1 d D U P B 2
H22D H 1.3317 0.2500 0.4133 0.065 Uiso 0.5 1 calc R U P B 2
H22E H 1.3530 0.1940 0.3759 0.065 Uiso 0.5 1 calc R U P B 2
H22F H 1.3740 0.1867 0.4462 0.065 Uiso 0.5 1 calc R U P B 2
C39 C 0.3333(10) 0.5205(5) 0.1876(5) 0.0405(19) Uani 0.526(4) 1 d D U P C 1
H39 H 0.3800 0.5138 0.2326 0.049 Uiso 0.526(4) 1 calc R U P C 1
C40 C 0.297(4) 0.5881(5) 0.1780(19) 0.057(4) Uani 0.526(4) 1 d D U P C 1
H40A H 0.3826 0.6117 0.1927 0.085 Uiso 0.526(4) 1 calc R U P C 1
H40B H 0.2386 0.5992 0.2008 0.085 Uiso 0.526(4) 1 calc R U P C 1
H40C H 0.2453 0.5960 0.1344 0.085 Uiso 0.526(4) 1 calc R U P C 1
C41 C 0.2019(8) 0.4814(4) 0.1646(4) 0.0486(14) Uani 0.526(4) 1 d D U P C 1
H41A H 0.2288 0.4396 0.1644 0.073 Uiso 0.526(4) 1 calc R U P C 1
H41B H 0.1423 0.4934 0.1230 0.073 Uiso 0.526(4) 1 calc R U P C 1
H41C H 0.1508 0.4862 0.1917 0.073 Uiso 0.526(4) 1 calc R U P C 1
C42 C 0.3946(19) 0.5056(5) 0.0936(6) 0.0349(19) Uani 0.526(4) 1 d D U P C 1
H42 H 0.3082 0.5306 0.0790 0.042 Uiso 0.526(4) 1 calc R U P C 1
C43 C 0.3524(16) 0.4453(5) 0.0595(9) 0.042(3) Uani 0.526(4) 1 d D U P C 1
H43A H 0.2853 0.4250 0.0729 0.063 Uiso 0.526(4) 1 calc R U P C 1
H43B H 0.4353 0.4204 0.0687 0.063 Uiso 0.526(4) 1 calc R U P C 1
H43C H 0.3098 0.4526 0.0153 0.063 Uiso 0.526(4) 1 calc R U P C 1
C44 C 0.5003(9) 0.5391(4) 0.0737(4) 0.0516(15) Uani 0.526(4) 1 d D U P C 1
H44A H 0.5245 0.5772 0.0955 0.077 Uiso 0.526(4) 1 calc R U P C 1
H44B H 0.4589 0.5465 0.0295 0.077 Uiso 0.526(4) 1 calc R U P C 1
H44C H 0.5846 0.5149 0.0833 0.077 Uiso 0.526(4) 1 calc R U P C 1
C39A C 0.3085(13) 0.5208(5) 0.1657(5) 0.0405(19) Uani 0.474(4) 1 d D U P C 2
H39A H 0.2316 0.5164 0.1246 0.049 Uiso 0.474(4) 1 calc R U P C 2
C40A C 0.298(5) 0.5854(6) 0.188(2) 0.057(4) Uani 0.474(4) 1 d D U P C 2
H40D H 0.3186 0.6142 0.1615 0.085 Uiso 0.474(4) 1 calc R U P C 2
H40E H 0.3662 0.5902 0.2302 0.085 Uiso 0.474(4) 1 calc R U P C 2
H40F H 0.2043 0.5923 0.1871 0.085 Uiso 0.474(4) 1 calc R U P C 2
C41A C 0.2789(9) 0.4763(4) 0.2087(4) 0.0486(14) Uani 0.474(4) 1 d D U P C 2
H41D H 0.2951 0.4357 0.1977 0.073 Uiso 0.474(4) 1 calc R U P C 2
H41E H 0.1818 0.4803 0.2047 0.073 Uiso 0.474(4) 1 calc R U P C 2
H41F H 0.3410 0.4845 0.2510 0.073 Uiso 0.474(4) 1 calc R U P C 2
C42A C 0.419(2) 0.5032(5) 0.0876(7) 0.0349(19) Uani 0.474(4) 1 d D U P C 2
H42A H 0.5109 0.4915 0.0865 0.042 Uiso 0.474(4) 1 calc R U P C 2
C43A C 0.3130(18) 0.4555(6) 0.0500(10) 0.042(3) Uani 0.474(4) 1 d D U P C 2
H43D H 0.3373 0.4169 0.0708 0.063 Uiso 0.474(4) 1 calc R U P C 2
H43E H 0.3159 0.4524 0.0092 0.063 Uiso 0.474(4) 1 calc R U P C 2
H43F H 0.2191 0.4670 0.0464 0.063 Uiso 0.474(4) 1 calc R U P C 2
C44A C 0.3852(10) 0.5652(4) 0.0577(4) 0.0516(15) Uani 0.474(4) 1 d D U P C 2
H44D H 0.4519 0.5944 0.0836 0.077 Uiso 0.474(4) 1 calc R U P C 2
H44E H 0.2905 0.5767 0.0530 0.077 Uiso 0.474(4) 1 calc R U P C 2
H44F H 0.3917 0.5640 0.0174 0.077 Uiso 0.474(4) 1 calc R U P C 2
C17A C 1.1102(9) 0.2147(4) 0.4808(4) 0.0337(15) Uani 0.5 1 d D U P B 2
H17A H 1.1784 0.1818 0.4853 0.040 Uiso 0.5 1 calc R U P B 2
C21A C 1.1323(11) 0.1257(4) 0.3786(4) 0.0412(16) Uani 0.5 1 d . U P B 2
H21D H 1.0319 0.1201 0.3673 0.062 Uiso 0.5 1 calc R U P B 2
H21E H 1.1833 0.1038 0.4164 0.062 Uiso 0.5 1 calc R U P B 2
H21F H 1.1593 0.1107 0.3458 0.062 Uiso 0.5 1 calc R U P B 2

loop_
_atom_site_aniso_label
_atom_site_aniso_U_11
_atom_site_aniso_U_22
_atom_site_aniso_U_33
_atom_site_aniso_U_23
_atom_site_aniso_U_13
_atom_site_aniso_U_12
Ge2 0.01950(16) 0.01500(14) 0.01807(15) -0.00063(12) 0.00633(12) 0.00064(12)
Ge1 0.01746(16) 0.01346(14) 0.01985(15) -0.00007(12) 0.00732(12) -0.00006(12)
C13 0.053(2) 0.0339(18) 0.0369(19) -0.0016(15) 0.0296(18) 0.0015(17)
N2 0.0245(14) 0.0156(11) 0.0204(12) 0.0009(9) 0.0112(11) 0.0020(10)
N1 0.0286(14) 0.0176(12) 0.0214(12) 0.0021(10) 0.0125(11) 0.0032(10)
N4 0.0216(13) 0.0209(12) 0.0195(12) -0.0016(10) 0.0049(10) 0.0048(10)
C12 0.057(2) 0.0345(19) 0.0295(18) -0.0069(15) 0.0197(17) 0.0055(17)
C46 0.0244(16) 0.0188(14) 0.0220(14) -0.0039(11) 0.0126(12) -0.0029(12)
N6 0.0214(13) 0.0278(14) 0.0283(13) -0.0023(11) 0.0037(11) 0.0044(11)
C45 0.0188(15) 0.0173(13) 0.0258(15) -0.0059(11) 0.0106(12) -0.0027(11)
N5 0.0199(13) 0.0226(12) 0.0172(11) -0.0026(10) 0.0052(10) 0.0003(10)
C2 0.0281(17) 0.0212(15) 0.0308(16) 0.0077(12) 0.0128(14) 0.0022(13)
C9 0.0261(16) 0.0160(13) 0.0206(14) 0.0016(11) 0.0094(12) 0.0048(12)
N3 0.0234(14) 0.0185(12) 0.0247(13) 0.0039(10) 0.0062(11) 0.0026(10)
C10 0.0267(16) 0.0172(14) 0.0252(15) 0.0018(12) 0.0056(13) 0.0041(12)
C14 0.0369(18) 0.0204(15) 0.0301(16) 0.0016(13) 0.0201(14) -0.0001(13)
C28 0.0148(15) 0.0248(15) 0.0247(15) -0.0024(12) 0.0058(12) 0.0009(11)
C1 0.0255(16) 0.0173(13) 0.0199(14) 0.0045(11) 0.0097(12) 0.0058(12)
C23 0.0154(14) 0.0198(13) 0.0224(14) -0.0043(11) 0.0038(12) 0.0016(11)
B1 0.0159(16) 0.0168(14) 0.0187(15) -0.0015(12) 0.0045(13) -0.0026(12)
B2 0.0232(17) 0.0177(15) 0.0224(16) -0.0004(12) 0.0068(13) -0.0005(13)
C48 0.039(2) 0.0242(16) 0.0325(18) 0.0037(14) 0.0110(16) -0.0080(14)
C6 0.0289(17) 0.0253(15) 0.0224(15) 0.0015(12) 0.0096(13) 0.0070(13)
C27 0.0223(17) 0.0376(17) 0.0315(17) -0.0084(14) 0.0131(14) 0.0004(14)
C4 0.047(2) 0.0379(19) 0.0379(19) 0.0121(15) 0.0294(17) 0.0142(16)
C30 0.0295(18) 0.0303(17) 0.0343(18) 0.0028(14) 0.0151(15) 0.0013(14)
C24 0.0265(17) 0.0221(15) 0.0282(16) -0.0029(12) 0.0072(14) -0.0004(12)
C7 0.033(2) 0.041(2) 0.044(2) -0.0036(17) 0.0136(17) -0.0097(16)
C3 0.0329(19) 0.0338(18) 0.0407(19) 0.0147(15) 0.0219(16) 0.0039(15)
C26 0.032(2) 0.0326(18) 0.042(2) -0.0152(15) 0.0169(16) 0.0023(15)
C5 0.045(2) 0.0335(18) 0.0242(16) 0.0002(14) 0.0166(15) 0.0099(15)
C8 0.034(2) 0.044(2) 0.0339(19) -0.0139(16) 0.0108(16) -0.0039(16)
C25 0.037(2) 0.0188(15) 0.046(2) -0.0091(14) 0.0140(17) 0.0018(14)
C11 0.041(2) 0.0262(17) 0.0281(17) -0.0053(14) 0.0056(15) 0.0045(15)
C15 0.0310(19) 0.0315(18) 0.038(2) -0.0005(15) 0.0099(16) -0.0057(15)
C47 0.0221(17) 0.0248(16) 0.0399(19) -0.0035(14) 0.0080(14) -0.0025(13)
C16 0.041(2) 0.041(2) 0.045(2) -0.0067(17) 0.0299(18) -0.0122(17)
C29 0.050(2) 0.0266(18) 0.041(2) 0.0052(15) 0.0197(18) 0.0019(16)
C31 0.020(4) 0.015(4) 0.015(5) 0.005(3) 0.001(4) 0.012(3)
C32 0.027(2) 0.020(2) 0.021(4) -0.001(2) 0.007(2) 0.0030(16)
C33 0.036(3) 0.029(3) 0.034(3) -0.008(2) 0.009(2) 0.003(2)
C34 0.051(4) 0.046(4) 0.039(3) -0.017(3) 0.023(3) 0.004(3)
C35 0.061(3) 0.050(4) 0.049(4) -0.016(3) 0.033(3) 0.002(3)
C36 0.041(2) 0.037(4) 0.030(3) -0.001(3) 0.020(2) 0.002(3)
C37 0.037(3) 0.028(2) 0.041(5) 0.002(3) 0.023(3) -0.005(2)
C38 0.079(5) 0.065(5) 0.073(4) -0.017(5) 0.059(4) -0.022(5)
C31A 0.021(3) 0.022(3) 0.012(3) 0.002(3) 0.002(3) 0.007(3)
C32A 0.027(2) 0.020(2) 0.021(4) -0.001(2) 0.007(2) 0.0030(16)
C33A 0.036(3) 0.029(3) 0.034(3) -0.008(2) 0.009(2) 0.003(2)
C34A 0.051(4) 0.046(4) 0.039(3) -0.017(3) 0.023(3) 0.004(3)
C35A 0.061(3) 0.050(4) 0.049(4) -0.016(3) 0.033(3) 0.002(3)
C36A 0.041(2) 0.037(4) 0.030(3) -0.001(3) 0.020(2) 0.002(3)
C37A 0.037(3) 0.028(2) 0.041(5) 0.002(3) 0.023(3) -0.005(2)
C38A 0.079(5) 0.065(5) 0.073(4) -0.017(5) 0.059(4) -0.022(5)
C17 0.041(4) 0.036(2) 0.0268(18) 0.0079(16) 0.015(3) -0.003(3)
C18 0.045(3) 0.047(4) 0.046(4) 0.009(3) 0.026(3) -0.005(4)
C19 0.056(3) 0.046(5) 0.029(3) -0.001(3) 0.011(2) -0.005(3)
C20A 0.021(3) 0.0229(18) 0.035(4) 0.003(3) 0.005(3) 0.0085(18)
C21 0.044(3) 0.026(3) 0.048(4) -0.004(3) 0.012(3) 0.017(3)
C22 0.033(2) 0.048(7) 0.056(4) -0.018(4) 0.027(2) -0.007(3)
C18A 0.045(3) 0.047(4) 0.046(4) 0.009(3) 0.026(3) -0.005(4)
C19A 0.056(3) 0.046(5) 0.029(3) -0.001(3) 0.011(2) -0.005(3)
C20 0.021(3) 0.0229(18) 0.035(4) 0.003(3) 0.005(3) 0.0085(18)
C22A 0.033(2) 0.048(7) 0.056(4) -0.018(4) 0.027(2) -0.007(3)
C39 0.027(3) 0.050(2) 0.042(5) -0.007(3) 0.010(4) 0.012(2)
C40 0.038(3) 0.055(3) 0.062(9) -0.013(3) 0.002(5) 0.024(2)
C41 0.026(3) 0.074(4) 0.045(3) -0.005(3) 0.012(2) 0.006(3)
C42 0.035(5) 0.037(2) 0.024(2) 0.0031(16) 0.0020(18) 0.004(2)
C43 0.039(7) 0.050(4) 0.029(5) -0.006(4) 0.002(5) -0.001(4)
C44 0.051(3) 0.057(3) 0.039(3) 0.016(3) 0.008(3) 0.000(3)
C39A 0.027(3) 0.050(2) 0.042(5) -0.007(3) 0.010(4) 0.012(2)
C40A 0.038(3) 0.055(3) 0.062(9) -0.013(3) 0.002(5) 0.024(2)
C41A 0.026(3) 0.074(4) 0.045(3) -0.005(3) 0.012(2) 0.006(3)
C42A 0.035(5) 0.037(2) 0.024(2) 0.0031(16) 0.0020(18) 0.004(2)
C43A 0.039(7) 0.050(4) 0.029(5) -0.006(4) 0.002(5) -0.001(4)
C44A 0.051(3) 0.057(3) 0.039(3) 0.016(3) 0.008(3) 0.000(3)
C17A 0.041(4) 0.036(2) 0.0268(18) 0.0079(16) 0.015(3) -0.003(3)
C21A 0.044(3) 0.026(3) 0.048(4) -0.004(3) 0.012(3) 0.017(3)

loop_
_atom_type_symbol
_atom_type_description
_atom_type_scat_dispersion_real
_atom_type_scat_dispersion_imag
_atom_type_scat_source
C C 0.0033 0.0016 'International Tables Vol C Tables 4.2.6.8 and 6.1.1.4'
H H 0.0000 0.0000 'International Tables Vol C Tables 4.2.6.8 and 6.1.1.4'
N N 0.0061 0.0033 'International Tables Vol C Tables 4.2.6.8 and 6.1.1.4'
B B 0.0013 0.0007 'International Tables Vol C Tables 4.2.6.8 and 6.1.1.4'
Ge Ge 0.1547 1.8001 'International Tables Vol C Tables 4.2.6.8 and 6.1.1.4'

loop_
_exptl_crystal_face_index_h
_exptl_crystal_face_index_k
_exptl_crystal_face_index_l
_exptl_crystal_face_perp_dist
0 0 -1 0.196
0 0 1 0.112
-1 0 1 0.138
1 0 -1 0.218
0 1 -1 0.093
0 -1 1 0.059
0 -1 0 0.223
-1 0 -1 0.194
1 0 1 0.202

loop_
_geom_angle_atom_site_label_1
_geom_angle_atom_site_label_2
_geom_angle_atom_site_label_3
_geom_angle
N5 Ge2 N4 76.20(11)
N5 Ge2 C46 126.83(12)
N4 Ge2 C46 121.60(12)
N5 Ge2 B2 38.20(11)
N4 Ge2 B2 38.01(11)
C46 Ge2 B2 136.15(12)
N5 Ge2 Ge1 130.36(8)
N4 Ge2 Ge1 136.33(8)
C46 Ge2 Ge1 73.85(9)
B2 Ge2 Ge1 149.99(8)
N1 Ge1 N2 76.19(10)
N1 Ge1 C45 125.51(12)
N2 Ge1 C45 117.81(11)
N1 Ge1 B1 38.08(11)
N2 Ge1 B1 38.14(10)
C45 Ge1 B1 130.37(12)
N1 Ge1 Ge2 136.91(8)
N2 Ge1 Ge2 133.45(8)
C45 Ge1 Ge2 73.61(9)
B1 Ge1 Ge2 155.63(8)
C12 C13 C14 121.8(3)
C12 C13 H13 119.2
C14 C13 H13 119.0
C9 N2 B1 136.6(2)
C9 N2 Ge1 128.45(19)
B1 N2 Ge1 90.63(17)
C1 N1 B1 139.5(2)
C1 N1 Ge1 128.49(19)
B1 N1 Ge1 90.75(17)
C23 N4 B2 134.0(3)
C23 N4 Ge2 132.1(2)
B2 N4 Ge2 90.67(19)
C13 C12 C11 119.4(3)
C13 C12 H12 120.4
C11 C12 H12 120.2
C45 C46 C48 126.7(3)
C45 C46 Ge2 105.9(2)
C48 C46 Ge2 127.4(2)
C42 N6 B2 127.2(8)
B2 N6 C39A 132.6(5)
C42 N6 C39 118.3(8)
B2 N6 C39 114.5(4)
B2 N6 C42A 116.6(8)
C39A N6 C42A 110.9(9)
C46 C45 C47 126.9(3)
C46 C45 Ge1 106.2(2)
C47 C45 Ge1 126.7(2)
C31 N5 B2 130.7(7)
C31A N5 B2 131.2(5)
C31 N5 Ge2 132.5(7)
C31A N5 Ge2 121.3(5)
B2 N5 Ge2 90.52(18)
C3 C2 C1 118.8(3)
C3 C2 C7 120.4(3)
C1 C2 C7 120.7(3)
C14 C9 C10 120.1(3)
C14 C9 N2 120.0(3)
C10 C9 N2 119.9(3)
C17A N3 B1 126.6(5)
B1 N3 C20 131.0(4)
C17A N3 C20A 115.1(5)
B1 N3 C20A 115.0(4)
B1 N3 C17 115.5(4)
C20 N3 C17 111.6(5)
C11 C10 C9 119.1(3)
C11 C10 C15 120.2(3)
C9 C10 C15 120.7(3)
C13 C14 C9 118.5(3)
C13 C14 C16 120.1(3)
C9 C14 C16 121.3(3)
C27 C28 C23 119.3(3)
C27 C28 C30 120.2(3)
C23 C28 C30 120.5(3)
C6 C1 N1 120.0(3)
C6 C1 C2 119.9(3)
N1 C1 C2 120.0(3)
C24 C23 C28 120.5(3)
C24 C23 N4 120.8(3)
C28 C23 N4 118.8(3)
N3 B1 N1 128.7(3)
N3 B1 N2 128.6(3)
N1 B1 N2 102.3(2)
N3 B1 Ge1 172.6(2)
N1 B1 Ge1 51.17(14)
N2 B1 Ge1 51.22(13)
N6 B2 N4 129.6(3)
N6 B2 N5 127.8(3)
N4 B2 N5 102.6(3)
N6 B2 Ge2 178.7(3)
N4 B2 Ge2 51.32(15)
N5 B2 Ge2 51.29(14)
C46 C48 H48A 109.5
C46 C48 H48B 109.8
H48A C48 H48B 109.5
C46 C48 H48C 109.1
H48A C48 H48C 109.5
H48B C48 H48C 109.5
C5 C6 C1 118.9(3)
C5 C6 C8 120.1(3)
C1 C6 C8 121.0(3)
C26 C27 C28 120.6(3)
C26 C27 H27 119.7
C28 C27 H27 119.7
C5 C4 C3 119.1(3)
C5 C4 H4 120.4
C3 C4 H4 120.5
C28 C30 H30A 109.4
C28 C30 H30B 109.6
H30A C30 H30B 109.5
C28 C30 H30C 109.4
H30A C30 H30C 109.5
H30B C30 H30C 109.5
C25 C24 C23 118.4(3)
C25 C24 C29 120.0(3)
C23 C24 C29 121.6(3)
C2 C7 H7A 109.4
C2 C7 H7B 109.5
H7A C7 H7B 109.5
C2 C7 H7C 109.5
H7A C7 H7C 109.5
H7B C7 H7C 109.5
C4 C3 C2 121.6(3)
C4 C3 H3 119.2
C2 C3 H3 119.2
C27 C26 C25 119.9(3)
C27 C26 H26 120.3
C25 C26 H26 119.8
C4 C5 C6 121.7(3)
C4 C5 H5 119.1
C6 C5 H5 119.2
C6 C8 H8A 109.4
C6 C8 H8B 109.3
H8A C8 H8B 109.5
C6 C8 H8C 109.7
H8A C8 H8C 109.5
H8B C8 H8C 109.5
C26 C25 C24 121.3(3)
C26 C25 H25 119.5
C24 C25 H25 119.2
C12 C11 C10 121.1(3)
C12 C11 H11 119.5
C10 C11 H11 119.4
C10 C15 H15A 109.5
C10 C15 H15B 109.5
H15A C15 H15B 109.5
C10 C15 H15C 109.4
H15A C15 H15C 109.5
H15B C15 H15C 109.5
C45 C47 H47A 109.8
C45 C47 H47B 109.2
H47A C47 H47B 109.5
C45 C47 H47C 109.4
H47A C47 H47C 109.5
H47B C47 H47C 109.5
C14 C16 H16A 109.6
C14 C16 H16B 109.6
H16A C16 H16B 109.5
C14 C16 H16C 109.2
H16A C16 H16C 109.5
H16B C16 H16C 109.5
C24 C29 H29A 109.6
C24 C29 H29B 109.4
H29A C29 H29B 109.5
C24 C29 H29C 109.4
H29A C29 H29C 109.5
H29B C29 H29C 109.5
N5 C31 C36 119.0(8)
N5 C31 C32 119.9(8)
C36 C31 C32 120.6(9)
C33 C32 C31 119.5(9)
C33 C32 C37 120.7(9)
C31 C32 C37 119.8(9)
C34 C33 C32 119.0(9)
C34 C33 H33 120.5
C32 C33 H33 120.5
C35 C34 C33 120.5(9)
C35 C34 H34 119.8
C33 C34 H34 119.8
C34 C35 C36 122.5(10)
C34 C35 H35 118.8
C36 C35 H35 118.8
C35 C36 C31 117.8(9)
C35 C36 C38 122.2(9)
C31 C36 C38 120.0(9)
C32 C37 H37A 109.5
C32 C37 H37B 109.5
H37A C37 H37B 109.5
C32 C37 H37C 109.5
H37A C37 H37C 109.5
H37B C37 H37C 109.5
C36 C38 H38A 109.5
C36 C38 H38B 109.5
H38A C38 H38B 109.5
C36 C38 H38C 109.5
H38A C38 H38C 109.5
H38B C38 H38C 109.5
C32A C31A C36A 121.1(6)
C32A C31A N5 120.3(5)
C36A C31A N5 118.6(6)
C33A C32A C31A 117.3(6)
C33A C32A C37A 119.9(6)
C31A C32A C37A 122.8(6)
C34A C33A C32A 121.4(6)
C34A C33A H33A 119.3
C32A C33A H33A 119.3
C35A C34A C33A 120.2(6)
C35A C34A H34A 119.9
C33A C34A H34A 119.9
C34A C35A C36A 120.9(7)
C34A C35A H35A 119.6
C36A C35A H35A 119.6
C35A C36A C31A 118.9(7)
C35A C36A C38A 120.6(6)
C31A C36A C38A 120.5(6)
C32A C37A H37D 109.5
C32A C37A H37E 109.5
H37D C37A H37E 109.5
C32A C37A H37F 109.5
H37D C37A H37F 109.5
H37E C37A H37F 109.5
C36A C38A H38D 109.5
C36A C38A H38E 109.5
H38D C38A H38E 109.5
C36A C38A H38F 109.5
H38D C38A H38F 109.5
H38E C38A H38F 109.5
C19 C17 C18 113.8(7)
C19 C17 N3 107.5(6)
C18 C17 N3 108.4(6)
C19 C17 H17 109.0
C18 C17 H17 109.0
N3 C17 H17 109.0
C17 C18 H18A 109.5
C17 C18 H18B 109.5
H18A C18 H18B 109.5
C17 C18 H18C 109.5
H18A C18 H18C 109.5
H18B C18 H18C 109.5
C17 C19 H19A 109.5
C17 C19 H19B 109.5
H19A C19 H19B 109.5
C17 C19 H19C 109.5
H19A C19 H19C 109.5
H19B C19 H19C 109.5
C21A C20A C22A 115.7(8)
C21A C20A N3 117.1(7)
C22A C20A N3 115.7(7)
C21A C20A H20A 101.4
C22A C20A H20A 101.4
N3 C20A H20A 101.4
C20 C21 H21A 109.5
C20 C21 H21B 109.5
H21A C21 H21B 109.5
C20 C21 H21C 109.5
H21A C21 H21C 109.5
H21B C21 H21C 109.5
C20 C22 H22A 109.5
C20 C22 H22B 109.5
H22A C22 H22B 109.5
C20 C22 H22C 109.5
H22A C22 H22C 109.5
H22B C22 H22C 109.5
C17A C18A H18D 109.5
C17A C18A H18E 109.5
H18D C18A H18E 109.5
C17A C18A H18F 109.5
H18D C18A H18F 109.5
H18E C18A H18F 109.5
C17A C19A H19D 109.5
C17A C19A H19E 109.5
H19D C19A H19E 109.5
C17A C19A H19F 109.5
H19D C19A H19F 109.5
H19E C19A H19F 109.5
N3 C20 C22 109.4(7)
N3 C20 C21 108.2(6)
C22 C20 C21 114.5(7)
N3 C20 H20 108.2
C22 C20 H20 108.2
C21 C20 H20 108.2
C20A C22A H22D 109.5
C20A C22A H22E 109.5
H22D C22A H22E 109.5
C20A C22A H22F 109.5
H22D C22A H22F 109.5
H22E C22A H22F 109.5
C41 C39 N6 112.6(7)
C41 C39 C40 111.7(16)
N6 C39 C40 110.7(14)
C41 C39 H39 107.2
N6 C39 H39 107.2
C40 C39 H39 107.2
C39 C40 H40A 109.5
C39 C40 H40B 109.5
H40A C40 H40B 109.5
C39 C40 H40C 109.5
H40A C40 H40C 109.5
H40B C40 H40C 109.5
C39 C41 H41A 109.5
C39 C41 H41B 109.5
H41A C41 H41B 109.5
C39 C41 H41C 109.5
H41A C41 H41C 109.5
H41B C41 H41C 109.5
N6 C42 C44 111.7(10)
N6 C42 C43 116.2(10)
C44 C42 C43 111.1(12)
N6 C42 H42 105.7
C44 C42 H42 105.7
C43 C42 H42 105.7
C42 C43 H43A 109.5
C42 C43 H43B 109.5
H43A C43 H43B 109.5
C42 C43 H43C 109.5
H43A C43 H43C 109.5
H43B C43 H43C 109.5
C42 C44 H44A 109.5
C42 C44 H44B 109.5
H44A C44 H44B 109.5
C42 C44 H44C 109.5
H44A C44 H44C 109.5
H44B C44 H44C 109.5
N6 C39A C41A 108.9(8)
N6 C39A C40A 117.8(17)
C41A C39A C40A 108.8(15)
N6 C39A H39A 106.9
C41A C39A H39A 106.9
C40A C39A H39A 106.9
C39A C40A H40D 109.5
C39A C40A H40E 109.5
H40D C40A H40E 109.5
C39A C40A H40F 109.5
H40D C40A H40F 109.5
H40E C40A H40F 109.5
C39A C41A H41D 109.5
C39A C41A H41E 109.5
H41D C41A H41E 109.5
C39A C41A H41F 109.5
H41D C41A H41F 109.5
H41E C41A H41F 109.5
C44A C42A C43A 112.0(13)
C44A C42A N6 113.1(9)
C43A C42A N6 112.5(12)
C44A C42A H42A 106.2
C43A C42A H42A 106.2
N6 C42A H42A 106.2
C42A C43A H43D 109.5
C42A C43A H43E 109.5
H43D C43A H43E 109.5
C42A C43A H43F 109.5
H43D C43A H43F 109.5
H43E C43A H43F 109.5
C42A C44A H44D 109.5
C42A C44A H44E 109.5
H44D C44A H44E 109.5
C42A C44A H44F 109.5
H44D C44A H44F 109.5
H44E C44A H44F 109.5
N3 C17A C18A 115.6(6)
N3 C17A C19A 117.1(6)
C18A C17A C19A 122.2(7)
N3 C17A H17A 97.5
C18A C17A H17A 97.5
C19A C17A H17A 97.5
C20A C21A H21D 109.5
C20A C21A H21E 109.5
H21D C21A H21E 109.5
C20A C21A H21F 109.5
H21D C21A H21F 109.5
H21E C21A H21F 109.5

loop_
_geom_bond_atom_site_label_1
_geom_bond_atom_site_label_2
_geom_bond_distance
Ge2 N5 1.858(2)
Ge2 N4 1.858(2)
Ge2 C46 1.974(3)
Ge2 B2 2.381(4)
Ge2 Ge1 2.4426(5)
Ge1 N1 1.854(2)
Ge1 N2 1.856(2)
Ge1 C45 1.975(3)
Ge1 B1 2.380(3)
C13 C12 1.370(5)
C13 C14 1.397(5)
C13 H13 0.9300
N2 C9 1.420(4)
N2 B1 1.470(4)
N1 C1 1.412(4)
N1 B1 1.468(4)
N4 C23 1.421(4)
N4 B2 1.466(4)
C12 C11 1.383(5)
C12 H12 0.9299
C46 C45 1.341(4)
C46 C48 1.499(4)
N6 C42 1.399(12)
N6 B2 1.410(4)
N6 C39A 1.450(12)
N6 C39 1.516(11)
N6 C42A 1.579(13)
C45 C47 1.506(4)
N5 C31 1.399(12)
N5 C31A 1.451(8)
N5 B2 1.472(4)
C2 C3 1.391(5)
C2 C1 1.413(4)
C2 C7 1.497(5)
C9 C14 1.403(4)
C9 C10 1.405(4)
N3 C17A 1.387(8)
N3 B1 1.415(4)
N3 C20 1.440(9)
N3 C20A 1.543(9)
N3 C17 1.610(8)
C10 C11 1.392(5)
C10 C15 1.505(5)
C14 C16 1.500(5)
C28 C27 1.389(4)
C28 C23 1.403(4)
C28 C30 1.509(4)
C1 C6 1.403(4)
C23 C24 1.400(4)
C48 H48A 0.9599
C48 H48B 0.9600
C48 H48C 0.9601
C6 C5 1.393(4)
C6 C8 1.497(5)
C27 C26 1.378(5)
C27 H27 0.9300
C4 C5 1.377(5)
C4 C3 1.380(5)
C4 H4 0.9301
C30 H30A 0.9601
C30 H30B 0.9599
C30 H30C 0.9600
C24 C25 1.392(4)
C24 C29 1.502(5)
C7 H7A 0.9599
C7 H7B 0.9600
C7 H7C 0.9600
C3 H3 0.9300
C26 C25 1.383(5)
C26 H26 0.9300
C5 H5 0.9300
C8 H8A 0.9601
C8 H8B 0.9599
C8 H8C 0.9599
C25 H25 0.9300
C11 H11 0.9301
C15 H15A 0.9600
C15 H15B 0.9599
C15 H15C 0.9601
C47 H47A 0.9601
C47 H47B 0.9600
C47 H47C 0.9600
C16 H16A 0.9601
C16 H16B 0.9600
C16 H16C 0.9599
C29 H29A 0.9600
C29 H29B 0.9600
C29 H29C 0.9602
C31 C36 1.397(8)
C31 C32 1.406(9)
C32 C33 1.402(8)
C32 C37 1.493(9)
C33 C34 1.390(11)
C33 H33 0.9300
C34 C35 1.358(12)
C34 H34 0.9300
C35 C36 1.384(9)
C35 H35 0.9300
C36 C38 1.507(10)
C37 H37A 0.9600
C37 H37B 0.9600
C37 H37C 0.9600
C38 H38A 0.9600
C38 H38B 0.9600
C38 H38C 0.9600
C31A C32A 1.407(7)
C31A C36A 1.399(7)
C32A C33A 1.397(6)
C32A C37A 1.493(7)
C33A C34A 1.385(9)
C33A H33A 0.9300
C34A C35A 1.361(10)
C34A H34A 0.9300
C35A C36A 1.391(8)
C35A H35A 0.9300
C36A C38A 1.506(9)
C37A H37D 0.9600
C37A H37E 0.9600
C37A H37F 0.9600
C38A H38D 0.9600
C38A H38E 0.9600
C38A H38F 0.9600
C17 C19 1.541(8)
C17 C18 1.550(8)
C17 H17 0.9800
C18 H18A 0.9600
C18 H18B 0.9600
C18 H18C 0.9600
C19 H19A 0.9600
C19 H19B 0.9600
C19 H19C 0.9600
C20A C21A 1.476(12)
C20A C22A 1.488(6)
C20A H20A 0.9800
C21 C20 1.559(8)
C21 H21A 0.9600
C21 H21B 0.9600
C21 H21C 0.9600
C22 C20 1.529(8)
C22 H22A 0.9600
C22 H22B 0.9600
C22 H22C 0.9600
C18A C17A 1.492(7)
C18A H18D 0.9600
C18A H18E 0.9600
C18A H18F 0.9600
C19A C17A 1.500(8)
C19A H19D 0.9600
C19A H19E 0.9600
C19A H19F 0.9600
C20 H20 0.9800
C22A H22D 0.9600
C22A H22E 0.9600
C22A H22F 0.9600
C39 C41 1.506(9)
C39 C40 1.529(12)
C39 H39 0.9800
C40 H40A 0.9600
C40 H40B 0.9600
C40 H40C 0.9600
C41 H41A 0.9600
C41 H41B 0.9600
C41 H41C 0.9600
C42 C44 1.512(11)
C42 C43 1.520(9)
C42 H42 0.9800
C43 H43A 0.9600
C43 H43B 0.9600
C43 H43C 0.9600
C44 H44A 0.9600
C44 H44B 0.9600
C44 H44C 0.9600
C39A C41A 1.507(9)
C39A C40A 1.530(12)
C39A H39A 0.9800
C40A H40D 0.9600
C40A H40E 0.9600
C40A H40F 0.9600
C41A H41D 0.9600
C41A H41E 0.9600
C41A H41F 0.9600
C42A C44A 1.509(13)
C42A C43A 1.517(10)
C42A H42A 0.9800
C43A H43D 0.9600
C43A H43E 0.9600
C43A H43F 0.9600
C44A H44D 0.9600
C44A H44E 0.9600
C44A H44F 0.9600
C17A H17A 0.9800
C21A H21D 0.9600
C21A H21E 0.9600
C21A H21F 0.9600
